data_4073024
loop_
_publ_author_name
'Best, Jonathan'
'Wilson, John M.'
'Adams, Harry'
'Gonsalvi, Luca'
'Peruzzini, Maurizio'
'Haynes, Anthony'

_publ_section_title
;
 Reactivity of Rhodium(I) Iminophosphine Carbonyl Complexes with Methyl
 Iodide
;
_journal_issue 8
_journal_name_full Organometallics
_journal_page_first 1960
_journal_paper_doi 10.1021/om070019b
_journal_volume 26
_journal_year 2007
_chemical_formula_sum 'C33 H37 I2 N O2 P Rh'
_chemical_formula_weight 867.32
_chemical_name_systematic
;
 ?
;
_space_group_IT_number 14
_symmetry_cell_setting monoclinic
_symmetry_space_group_name_Hall '-P 2yn'
_symmetry_space_group_name_H-M 'P 1 21/n 1'
_atom_sites_solution_hydrogens geom
_atom_sites_solution_primary direct
_atom_sites_solution_secondary difmap
_audit_creation_method SHELXL-97
_cell_angle_alpha 90.00
_cell_angle_beta 90.975(3)
_cell_angle_gamma 90.00
_cell_formula_units_Z 4
_cell_length_a 13.4037(8)
_cell_length_b 16.9491(11)
_cell_length_c 14.0277(9)
_cell_measurement_reflns_used 2967
_cell_measurement_temperature 150(2)
_cell_measurement_theta_max 20.03
_cell_measurement_theta_min 2.81
_cell_volume 3186.4(3)
_computing_cell_refinement 'Bruker SMART'
_computing_data_collection 'Bruker SMART'
_computing_data_reduction 'Bruker SAINT'
_computing_molecular_graphics 'Bruker SHELXTL'
_computing_publication_material 'Bruker SHELXTL'
_computing_structure_refinement 'SHELXL-97 (Sheldrick, 1997)'
_computing_structure_solution 'Bruker SHELXTL'
_diffrn_ambient_temperature 150(2)
_diffrn_detector_area_resol_mean 100
_diffrn_measured_fraction_theta_full 0.996
_diffrn_measured_fraction_theta_max 0.996
_diffrn_measurement_device_type 'CCD area detector'
_diffrn_measurement_method 'phi and omega scans'
_diffrn_radiation_monochromator graphite
_diffrn_radiation_source 'fine-focus sealed tube'
_diffrn_radiation_type MoK\a
_diffrn_radiation_wavelength 0.71073
_diffrn_reflns_av_R_equivalents 0.0944
_diffrn_reflns_av_sigmaI/netI 0.1380
_diffrn_reflns_limit_h_max 16
_diffrn_reflns_limit_h_min -16
_diffrn_reflns_limit_k_max 21
_diffrn_reflns_limit_k_min -19
_diffrn_reflns_limit_l_max 17
_diffrn_reflns_limit_l_min -17
_diffrn_reflns_number 30877
_diffrn_reflns_theta_full 26.42
_diffrn_reflns_theta_max 26.42
_diffrn_reflns_theta_min 1.88
_diffrn_standards_decay_% 0
_diffrn_standards_number 0
_exptl_absorpt_coefficient_mu 2.554
_exptl_absorpt_correction_T_max 0.9273
_exptl_absorpt_correction_T_min 0.7492
_exptl_absorpt_correction_type multi-scan
_exptl_absorpt_process_details SADABS
_exptl_crystal_colour red
_exptl_crystal_density_diffrn 1.808
_exptl_crystal_density_method 'not measured'
_exptl_crystal_description needle
_exptl_crystal_F_000 1696
_exptl_crystal_size_max 0.12
_exptl_crystal_size_mid 0.03
_exptl_crystal_size_min 0.03
_refine_diff_density_max 2.449
_refine_diff_density_min -1.118
_refine_diff_density_rms 0.207
_refine_ls_extinction_method none
_refine_ls_goodness_of_fit_ref 1.020
_refine_ls_hydrogen_treatment constr
_refine_ls_matrix_type full
_refine_ls_number_parameters 333
_refine_ls_number_reflns 6524
_refine_ls_number_restraints 6
_refine_ls_restrained_S_all 1.019
_refine_ls_R_factor_all 0.1425
_refine_ls_R_factor_gt 0.0638
_refine_ls_shift/su_max 0.000
_refine_ls_shift/su_mean 0.000
_refine_ls_structure_factor_coef Fsqd
_refine_ls_weighting_details 'calc w=1/[\s^2^(Fo^2^)+(0.0731P)^2^+6.6799P] where P=(Fo^2^+2Fc^2^)/3'
_refine_ls_weighting_scheme calc
_refine_ls_wR_factor_gt 0.1407
_refine_ls_wR_factor_ref 0.1706
_reflns_number_gt 3544
_reflns_number_total 6524
_reflns_threshold_expression >2sigma(I)
_cod_data_source_file om070019bsi20070108_115607.cif
_cod_data_source_block iah207_0m
_cod_depositor_comments
;
The following automatic conversions were performed:

'_symmetry_cell_setting' value 'Monoclinic' changed to 'monoclinic'
according to /home/saulius/struct/CIF-dictionaries/cif_core.dic
dictionary named 'cif_core.dic' version 2.4.1 from
2010-06-29.

'_exptl_absorpt_correction_type' value 'MULTI-SCAN'
changed to 'multi-scan' according to
/home/saulius/struct/CIF-dictionaries/cif_core.dic dictionary named
'cif_core.dic' version 2.4.1 from 2010-06-29.

Automatic conversion script
Id: cif_fix_values 1715 2011-07-08 13:25:40Z adriana 
;
_cod_original_sg_symbol_H-M P2(1)/n
_cod_database_code 4073024

loop_
_symmetry_equiv_pos_as_xyz
'x, y, z'
'-x+1/2, y+1/2, -z+1/2'
'-x, -y, -z'
'x-1/2, -y-1/2, z-1/2'

loop_
_atom_site_label
_atom_site_type_symbol
_atom_site_fract_x
_atom_site_fract_y
_atom_site_fract_z
_atom_site_U_iso_or_equiv
_atom_site_adp_type
_atom_site_occupancy
_atom_site_symmetry_multiplicity
_atom_site_calc_flag
_atom_site_refinement_flags
Rh1 Rh 0.17040(6) 0.55494(5) 0.27476(5) 0.0262(2) Uani 1 1 d .
P1 P 0.29948(19) 0.52904(17) 0.37518(17) 0.0255(7) Uani 1 1 d .
I1 I 0.01070(5) 0.59233(5) 0.15763(5) 0.0377(2) Uani 1 1 d .
I2 I 0.07670(5) 0.42753(5) 0.33771(4) 0.0316(2) Uani 1 1 d .
N1 N 0.2677(6) 0.6307(5) 0.2020(5) 0.025(2) Uani 1 1 d .
O1 O 0.1684(5) 0.6948(4) 0.3796(5) 0.0297(17) Uani 1 1 d .
O2 O 0.2340(5) 0.4910(5) 0.1238(4) 0.0331(18) Uani 1 1 d .
C1 C 0.3658(7) 0.6214(6) 0.4016(7) 0.027(3) Uani 1 1 d .
C2 C 0.4060(7) 0.6337(7) 0.4924(7) 0.027(3) Uani 1 1 d .
H2A H 0.3986 0.5955 0.5394 0.032 Uiso 1 1 calc R
C3 C 0.4580(7) 0.7043(6) 0.5134(7) 0.027(3) Uani 1 1 d .
H3A H 0.4810 0.7143 0.5751 0.032 Uiso 1 1 calc R
C4 C 0.4747(7) 0.7585(6) 0.4418(7) 0.027(2) Uani 1 1 d .
H4A H 0.5117 0.8038 0.4545 0.033 Uiso 1 1 calc R
C5 C 0.4363(7) 0.7453(7) 0.3522(7) 0.035(3) Uani 1 1 d .
H5A H 0.4476 0.7817 0.3039 0.042 Uiso 1 1 calc R
C6 C 0.3802(7) 0.6775(6) 0.3326(7) 0.026(2) Uani 1 1 d .
C7 C 0.3883(7) 0.4652(7) 0.3155(6) 0.027(3) Uani 1 1 d .
C8 C 0.4833(7) 0.4909(7) 0.2926(7) 0.033(3) Uani 1 1 d .
H8A H 0.5044 0.5412 0.3100 0.040 Uiso 1 1 calc R
C9 C 0.5462(8) 0.4413(8) 0.2436(7) 0.038(3) Uani 1 1 d .
H9A H 0.6076 0.4601 0.2237 0.045 Uiso 1 1 calc R
C10 C 0.5197(8) 0.3650(7) 0.2237(7) 0.037(3) Uani 1 1 d .
H10A H 0.5646 0.3311 0.1947 0.045 Uiso 1 1 calc R
C11 C 0.4241(8) 0.3385(7) 0.2474(7) 0.039(3) Uani 1 1 d .
H11A H 0.4044 0.2875 0.2314 0.047 Uiso 1 1 calc R
C12 C 0.3601(8) 0.3870(7) 0.2936(7) 0.036(3) Uani 1 1 d .
H12A H 0.2976 0.3685 0.3108 0.044 Uiso 1 1 calc R
C13 C 0.2792(7) 0.4866(6) 0.4929(6) 0.026(3) Uani 1 1 d .
C14 C 0.2113(7) 0.5217(7) 0.5529(7) 0.032(3) Uani 1 1 d .
H14A H 0.1740 0.5648 0.5317 0.039 Uiso 1 1 calc R
C15 C 0.1987(8) 0.4928(7) 0.6447(6) 0.033(3) Uani 1 1 d .
H15A H 0.1534 0.5168 0.6849 0.040 Uiso 1 1 calc R
C16 C 0.2527(7) 0.4294(7) 0.6757(7) 0.034(3) Uani 1 1 d .
H16A H 0.2444 0.4105 0.7373 0.041 Uiso 1 1 calc R
C17 C 0.3195(8) 0.3930(7) 0.6164(7) 0.035(3) Uani 1 1 d .
H17A H 0.3552 0.3492 0.6376 0.042 Uiso 1 1 calc R
C18 C 0.3332(7) 0.4217(6) 0.5251(7) 0.028(3) Uani 1 1 d .
H18A H 0.3787 0.3974 0.4853 0.033 Uiso 1 1 calc R
C19 C 0.3437(7) 0.6701(6) 0.2326(6) 0.024(2) Uani 1 1 d .
H19A H 0.3799 0.6969 0.1868 0.029 Uiso 1 1 calc R
C20 C 0.2557(7) 0.6263(7) 0.0997(7) 0.028(3) Uani 1 1 d .
C21 C 0.2611(7) 0.6932(7) 0.0426(7) 0.033(3) Uani 1 1 d .
H21A H 0.2734 0.7425 0.0694 0.040 Uiso 1 1 calc R
C22 C 0.2476(7) 0.6849(7) -0.0560(7) 0.035(3) Uani 1 1 d .
H22A H 0.2510 0.7289 -0.0954 0.042 Uiso 1 1 calc R
C23 C 0.2293(8) 0.6113(8) -0.0950(7) 0.037(3) Uani 1 1 d .
H23A H 0.2204 0.6065 -0.1606 0.045 Uiso 1 1 calc R
C24 C 0.2238(8) 0.5444(8) -0.0380(7) 0.038(3) Uani 1 1 d .
H24A H 0.2114 0.4951 -0.0648 0.045 Uiso 1 1 calc R
C25 C 0.2375(7) 0.5529(7) 0.0601(7) 0.030(3) Uani 1 1 d .
C26 C 0.1981(9) 0.4169(7) 0.0871(7) 0.042(3) Uani 1 1 d .
H26A H 0.1991 0.3783 0.1371 0.063 Uiso 1 1 calc R
H26B H 0.2403 0.3997 0.0365 0.063 Uiso 1 1 calc R
H26C H 0.1311 0.4232 0.0630 0.063 Uiso 1 1 calc R
C27 C 0.1206(8) 0.6364(7) 0.3659(7) 0.030(3) Uani 1 1 d .
C28 C 0.0198(7) 0.6248(7) 0.4094(7) 0.032(3) Uani 1 1 d .
H28A H 0.0060 0.6680 0.4514 0.048 Uiso 1 1 calc R
H28B H 0.0196 0.5763 0.4448 0.048 Uiso 1 1 calc R
H28C H -0.0303 0.6226 0.3598 0.048 Uiso 1 1 calc R
C1S C 0.5245(10) 0.5923(7) 0.0437(10) 0.069(4) Uiso 1 1 d D
H1SA H 0.4706 0.5905 -0.0022 0.104 Uiso 1 1 calc R
H1SB H 0.5012 0.5746 0.1045 0.104 Uiso 1 1 calc R
H1SC H 0.5775 0.5586 0.0233 0.104 Uiso 1 1 calc R
C2S C 0.5583(9) 0.6671(7) 0.0517(9) 0.069(4) Uiso 1 1 d D
H2SA H 0.5825 0.6839 -0.0099 0.083 Uiso 1 1 calc R
H2SB H 0.5028 0.7011 0.0677 0.083 Uiso 1 1 calc R
C3S C 0.6317(10) 0.6771(8) 0.1174(10) 0.093(5) Uiso 1 1 d D
H3SA H 0.6939 0.6567 0.0930 0.112 Uiso 1 1 calc R
H3SB H 0.6159 0.6480 0.1747 0.112 Uiso 1 1 calc R
C4S C 0.6424(15) 0.7545(8) 0.1386(11) 0.280(18) Uiso 1 1 d D
H4SA H 0.6073 0.7688 0.1960 0.336 Uiso 1 1 calc R
H4SB H 0.6205 0.7881 0.0863 0.336 Uiso 1 1 calc R
C5S C 0.7424(15) 0.7566(8) 0.1518(11) 0.159(9) Uiso 1 1 d RD
H5SA H 0.7626 0.8091 0.1690 0.239 Uiso 1 1 calc R
H5SB H 0.7744 0.7414 0.0938 0.239 Uiso 1 1 calc R
H5SC H 0.7614 0.7207 0.2018 0.239 Uiso 1 1 calc R

loop_
_atom_site_aniso_label
_atom_site_aniso_U_11
_atom_site_aniso_U_22
_atom_site_aniso_U_33
_atom_site_aniso_U_23
_atom_site_aniso_U_13
_atom_site_aniso_U_12
Rh1 0.0285(5) 0.0331(6) 0.0170(4) 0.0006(4) 0.0049(3) -0.0007(4)
P1 0.0291(15) 0.0291(18) 0.0184(13) 0.0011(13) 0.0056(11) 0.0009(13)
I1 0.0339(4) 0.0559(6) 0.0232(4) 0.0066(4) 0.0021(3) 0.0011(4)
I2 0.0344(4) 0.0380(5) 0.0226(4) 0.0001(3) 0.0076(3) -0.0045(3)
N1 0.033(5) 0.029(6) 0.015(4) 0.001(4) 0.007(4) -0.002(4)
O1 0.032(4) 0.028(5) 0.030(4) 0.001(4) 0.009(3) 0.006(4)
O2 0.035(4) 0.044(5) 0.021(4) -0.004(4) 0.010(3) -0.007(4)
C1 0.025(6) 0.031(7) 0.025(6) 0.002(5) 0.006(4) 0.002(5)
C2 0.019(5) 0.034(7) 0.027(6) 0.004(5) 0.002(4) 0.000(5)
C3 0.027(6) 0.038(8) 0.016(5) -0.002(5) 0.002(4) 0.008(5)
C4 0.028(6) 0.026(7) 0.028(6) 0.001(5) 0.002(4) 0.013(5)
C5 0.040(7) 0.038(8) 0.026(6) -0.002(6) 0.007(5) 0.004(6)
C6 0.025(6) 0.029(7) 0.023(5) 0.008(5) 0.003(4) -0.001(5)
C7 0.029(6) 0.036(7) 0.015(5) -0.002(5) 0.005(4) 0.009(5)
C8 0.037(6) 0.040(8) 0.022(5) 0.002(6) 0.007(5) 0.011(6)
C9 0.033(6) 0.053(9) 0.027(6) -0.001(6) 0.002(5) 0.001(6)
C10 0.051(7) 0.044(9) 0.017(5) -0.013(6) 0.001(5) 0.023(6)
C11 0.052(8) 0.035(8) 0.032(6) -0.016(6) 0.009(6) 0.008(6)
C12 0.052(7) 0.029(8) 0.028(6) 0.001(6) 0.012(5) 0.008(6)
C13 0.030(6) 0.036(7) 0.012(5) 0.008(5) 0.005(4) -0.008(5)
C14 0.030(6) 0.040(8) 0.027(6) 0.000(6) -0.004(5) 0.013(5)
C15 0.039(6) 0.047(8) 0.013(5) -0.001(6) 0.010(5) -0.002(6)
C16 0.033(6) 0.046(8) 0.023(6) 0.001(6) 0.003(5) -0.005(6)
C17 0.039(6) 0.040(8) 0.027(6) 0.011(6) -0.009(5) 0.004(6)
C18 0.024(5) 0.032(7) 0.027(6) -0.004(5) 0.002(4) 0.001(5)
C19 0.035(6) 0.020(6) 0.018(5) 0.004(5) 0.015(4) 0.000(5)
C20 0.024(6) 0.043(8) 0.016(5) 0.010(6) 0.004(4) -0.002(5)
C21 0.047(7) 0.035(7) 0.017(5) 0.006(5) 0.002(5) 0.006(6)
C22 0.033(6) 0.048(9) 0.025(6) 0.009(6) 0.016(5) 0.012(6)
C23 0.043(7) 0.052(9) 0.017(6) -0.012(6) 0.008(5) -0.003(6)
C24 0.048(7) 0.051(9) 0.015(5) -0.006(6) 0.010(5) -0.007(6)
C25 0.023(6) 0.041(8) 0.026(6) 0.000(6) 0.004(4) -0.007(5)
C26 0.059(8) 0.045(9) 0.022(6) -0.007(6) 0.008(5) -0.025(6)
C27 0.044(7) 0.028(7) 0.017(5) 0.008(5) -0.002(5) 0.007(6)
C28 0.032(6) 0.040(8) 0.025(6) -0.016(5) 0.011(5) -0.001(5)

loop_
_atom_type_symbol
_atom_type_description
_atom_type_scat_dispersion_real
_atom_type_scat_dispersion_imag
_atom_type_scat_source
C C 0.0033 0.0016 'International Tables Vol C Tables 4.2.6.8 and 6.1.1.4'
H H 0.0000 0.0000 'International Tables Vol C Tables 4.2.6.8 and 6.1.1.4'
N N 0.0061 0.0033 'International Tables Vol C Tables 4.2.6.8 and 6.1.1.4'
O O 0.0106 0.0060 'International Tables Vol C Tables 4.2.6.8 and 6.1.1.4'
P P 0.1023 0.0942 'International Tables Vol C Tables 4.2.6.8 and 6.1.1.4'
Rh Rh -1.1178 0.9187 'International Tables Vol C Tables 4.2.6.8 and 6.1.1.4'
I I -0.4742 1.8119 'International Tables Vol C Tables 4.2.6.8 and 6.1.1.4'

loop_
_geom_angle_atom_site_label_1
_geom_angle_atom_site_label_2
_geom_angle_atom_site_label_3
_geom_angle
C27 Rh1 N1 96.0(4)
C27 Rh1 P1 89.8(3)
N1 Rh1 P1 86.9(2)
C27 Rh1 I2 100.6(3)
N1 Rh1 I2 163.1(2)
P1 Rh1 I2 89.78(8)
C27 Rh1 I1 87.6(3)
N1 Rh1 I1 93.0(2)
P1 Rh1 I1 177.34(8)
I2 Rh1 I1 91.05(3)
C7 P1 C13 106.8(5)
C7 P1 C1 106.3(5)
C13 P1 C1 103.4(5)
C7 P1 Rh1 109.2(3)
C13 P1 Rh1 121.2(3)
C1 P1 Rh1 108.9(3)
C19 N1 C20 115.6(8)
C19 N1 Rh1 130.4(6)
C20 N1 Rh1 113.0(6)
C25 O2 C26 116.6(8)
C6 C1 C2 119.1(10)
C6 C1 P1 121.5(8)
C2 C1 P1 119.4(8)
C1 C2 C3 119.9(10)
C1 C2 H2A 120.0
C3 C2 H2A 120.0
C4 C3 C2 119.8(9)
C4 C3 H3A 120.1
C2 C3 H3A 120.1
C5 C4 C3 119.7(10)
C5 C4 H4A 120.2
C3 C4 H4A 120.2
C4 C5 C6 120.5(10)
C4 C5 H5A 119.7
C6 C5 H5A 119.7
C1 C6 C5 120.8(9)
C1 C6 C19 124.0(9)
C5 C6 C19 115.1(9)
C8 C7 C12 119.2(9)
C8 C7 P1 121.9(9)
C12 C7 P1 118.9(8)
C9 C8 C7 119.5(11)
C9 C8 H8A 120.2
C7 C8 H8A 120.2
C10 C9 C8 121.3(10)
C10 C9 H9A 119.4
C8 C9 H9A 119.4
C9 C10 C11 119.3(10)
C9 C10 H10A 120.4
C11 C10 H10A 120.4
C12 C11 C10 120.3(11)
C12 C11 H11A 119.8
C10 C11 H11A 119.8
C11 C12 C7 120.2(11)
C11 C12 H12A 119.9
C7 C12 H12A 119.9
C14 C13 C18 119.1(9)
C14 C13 P1 119.3(8)
C18 C13 P1 121.5(7)
C13 C14 C15 120.2(10)
C13 C14 H14A 119.9
C15 C14 H14A 119.9
C16 C15 C14 120.1(10)
C16 C15 H15A 119.9
C14 C15 H15A 119.9
C15 C16 C17 120.5(10)
C15 C16 H16A 119.8
C17 C16 H16A 119.8
C16 C17 C18 119.9(10)
C16 C17 H17A 120.0
C18 C17 H17A 120.0
C17 C18 C13 120.2(9)
C17 C18 H18A 119.9
C13 C18 H18A 119.9
N1 C19 C6 127.3(9)
N1 C19 H19A 116.3
C6 C19 H19A 116.3
C25 C20 C21 120.8(9)
C25 C20 N1 117.5(9)
C21 C20 N1 121.7(10)
C20 C21 C22 118.8(11)
C20 C21 H21A 120.6
C22 C21 H21A 120.6
C23 C22 C21 120.0(11)
C23 C22 H22A 120.0
C21 C22 H22A 120.0
C22 C23 C24 121.3(10)
C22 C23 H23A 119.3
C24 C23 H23A 119.3
C23 C24 C25 118.5(11)
C23 C24 H24A 120.8
C25 C24 H24A 120.8
O2 C25 C20 115.6(9)
O2 C25 C24 123.8(10)
C20 C25 C24 120.6(11)
O2 C26 H26A 109.5
O2 C26 H26B 109.5
H26A C26 H26B 109.5
O2 C26 H26C 109.5
H26A C26 H26C 109.5
H26B C26 H26C 109.5
O1 C27 C28 121.8(10)
O1 C27 Rh1 119.3(8)
C28 C27 Rh1 118.7(8)
C27 C28 H28A 109.5
C27 C28 H28B 109.5
H28A C28 H28B 109.5
C27 C28 H28C 109.5
H28A C28 H28C 109.5
H28B C28 H28C 109.5
C2S C1S H1SA 109.5
C2S C1S H1SB 109.5
H1SA C1S H1SB 109.5
C2S C1S H1SC 109.5
H1SA C1S H1SC 109.5
H1SB C1S H1SC 109.5
C3S C2S C1S 114.5(13)
C3S C2S H2SA 108.6
C1S C2S H2SA 108.6
C3S C2S H2SB 108.6
C1S C2S H2SB 108.6
H2SA C2S H2SB 107.6
C2S C3S C4S 110.2(14)
C2S C3S H3SA 109.6
C4S C3S H3SA 109.6
C2S C3S H3SB 109.6
C4S C3S H3SB 109.6
H3SA C3S H3SB 108.1
C3S C4S C5S 99.0(11)
C3S C4S H4SA 112.0
C5S C4S H4SA 112.0
C3S C4S H4SB 112.0
C5S C4S H4SB 112.0
H4SA C4S H4SB 109.7
C4S C5S H5SA 109.5
C4S C5S H5SB 109.5
H5SA C5S H5SB 109.5
C4S C5S H5SC 109.5
H5SA C5S H5SC 109.5
H5SB C5S H5SC 109.5

loop_
_geom_bond_atom_site_label_1
_geom_bond_atom_site_label_2
_geom_bond_distance
Rh1 C27 2.004(11)
Rh1 N1 2.106(8)
Rh1 P1 2.255(3)
Rh1 I2 2.6569(11)
Rh1 I1 2.7502(10)
P1 C7 1.823(10)
P1 C13 1.825(9)
P1 C1 1.835(11)
N1 C19 1.285(12)
N1 C20 1.443(11)
O1 C27 1.193(12)
O2 C25 1.380(12)
O2 C26 1.437(12)
C1 C6 1.373(13)
C1 C2 1.391(13)
C2 C3 1.414(14)
C2 H2A 0.9300
C3 C4 1.381(13)
C3 H3A 0.9300
C4 C5 1.369(13)
C4 H4A 0.9300
C5 C6 1.397(14)
C5 H5A 0.9300
C6 C19 1.484(13)
C7 C8 1.389(13)
C7 C12 1.411(15)
C8 C9 1.383(14)
C8 H8A 0.9300
C9 C10 1.367(16)
C9 H9A 0.9300
C10 C11 1.404(15)
C10 H10A 0.9300
C11 C12 1.360(14)
C11 H11A 0.9300
C12 H12A 0.9300
C13 C14 1.386(13)
C13 C18 1.388(13)
C14 C15 1.390(13)
C14 H14A 0.9300
C15 C16 1.363(14)
C15 H15A 0.9300
C16 C17 1.379(14)
C16 H16A 0.9300
C17 C18 1.385(13)
C17 H17A 0.9300
C18 H18A 0.9300
C19 H19A 0.9300
C20 C25 1.382(14)
C20 C21 1.391(14)
C21 C22 1.399(13)
C21 H21A 0.9300
C22 C23 1.381(15)
C22 H22A 0.9300
C23 C24 1.390(15)
C23 H23A 0.9300
C24 C25 1.393(13)
C24 H24A 0.9300
C26 H26A 0.9600
C26 H26B 0.9600
C26 H26C 0.9600
C27 C28 1.504(13)
C28 H28A 0.9600
C28 H28B 0.9600
C28 H28C 0.9600
C1S C2S 1.350(3)
C1S H1SA 0.9600
C1S H1SB 0.9600
C1S H1SC 0.9600
C2S C3S 1.348(3)
C2S H2SA 0.9700
C2S H2SB 0.9700
C3S C4S 1.351(3)
C3S H3SA 0.9700
C3S H3SB 0.9700
C4S C5S 1.3516
C4S H4SA 0.9700
C4S H4SB 0.9700
C5S H5SA 0.9600
C5S H5SB 0.9600
C5S H5SC 0.9600
